data_7000163
loop_
_publ_author_name
'Brewer, Cynthia'
'Brewer, Greg'
'Butcher, Ray J.'
'Carpenter, Everett E.'
'Cuenca, Luciann'
'Schmiedekamp, Ann M.'
'Viragh, Carol'

_publ_section_title
;
 Synthesis and characterization of seven-coordinate tripodal imidazole
 complexes of iron(II) and manganese(II).
;
_journal_issue 22
_journal_name_full 'Dalton transactions (Cambridge, England : 2003)'
_journal_page_first 3617
_journal_page_last 3619
_journal_paper_doi 10.1039/b511566c
_journal_year 2005
_chemical_formula_sum 'C21 H30 Cl2 Mn N10 O8'
_chemical_formula_weight 676.39
_chemical_name_systematic
;
?
;
_space_group_IT_number 14
_symmetry_cell_setting monoclinic
_symmetry_space_group_name_Hall '-P 2ybc'
_symmetry_space_group_name_H-M 'P 1 21/c 1'
_atom_sites_solution_hydrogens geom
_atom_sites_solution_primary direct
_atom_sites_solution_secondary difmap
_audit_creation_method SHELXL-97
_cell_angle_alpha 90.00
_cell_angle_beta 90.83(3)
_cell_angle_gamma 90.00
_cell_formula_units_Z 4
_cell_length_a 16.511(13)
_cell_length_b 9.737(6)
_cell_length_c 17.223(12)
_cell_measurement_reflns_used 5066
_cell_measurement_temperature 93(2)
_cell_measurement_theta_max 28.39
_cell_measurement_theta_min 2.40
_cell_volume 2769(3)
_computing_cell_refinement 'Bruker SMART'
_computing_data_collection 'Bruker SMART'
_computing_data_reduction 'Bruker SAINT'
_computing_molecular_graphics 'Bruker SHELXTL'
_computing_publication_material 'Bruker SHELXTL'
_computing_structure_refinement 'SHELXL-97 (Sheldrick, 1997)'
_computing_structure_solution 'SHELXS-97 (Sheldrick, 1990)'
_diffrn_ambient_temperature 93(2)
_diffrn_measured_fraction_theta_full 0.952
_diffrn_measured_fraction_theta_max 0.952
_diffrn_measurement_device_type 'CCD area detector'
_diffrn_measurement_method 'phi and omega scans'
_diffrn_radiation_monochromator graphite
_diffrn_radiation_source 'fine-focus sealed tube'
_diffrn_radiation_type MoK\a
_diffrn_radiation_wavelength 0.71073
_diffrn_reflns_av_R_equivalents 0.1012
_diffrn_reflns_av_sigmaI/netI 0.0705
_diffrn_reflns_limit_h_max 21
_diffrn_reflns_limit_h_min -21
_diffrn_reflns_limit_k_max 12
_diffrn_reflns_limit_k_min -13
_diffrn_reflns_limit_l_max 21
_diffrn_reflns_limit_l_min -22
_diffrn_reflns_number 20090
_diffrn_reflns_theta_full 28.40
_diffrn_reflns_theta_max 28.40
_diffrn_reflns_theta_min 1.23
_exptl_absorpt_coefficient_mu 0.736
_exptl_absorpt_correction_T_max 1.0000
_exptl_absorpt_correction_T_min 0.5419
_exptl_absorpt_correction_type multi-scan
_exptl_crystal_colour pale
_exptl_crystal_density_diffrn 1.623
_exptl_crystal_density_meas 0
_exptl_crystal_density_method 'not measured'
_exptl_crystal_description plate
_exptl_crystal_F_000 1396
_exptl_crystal_size_max 0.45
_exptl_crystal_size_mid 0.20
_exptl_crystal_size_min 0.10
_refine_diff_density_max 1.494
_refine_diff_density_min -0.652
_refine_diff_density_rms 0.123
_refine_ls_extinction_method none
_refine_ls_goodness_of_fit_ref 1.054
_refine_ls_hydrogen_treatment mixed
_refine_ls_matrix_type full
_refine_ls_number_parameters 379
_refine_ls_number_reflns 6613
_refine_ls_number_restraints 0
_refine_ls_restrained_S_all 1.054
_refine_ls_R_factor_all 0.0785
_refine_ls_R_factor_gt 0.0590
_refine_ls_shift/su_max 0.002
_refine_ls_shift/su_mean 0.000
_refine_ls_structure_factor_coef Fsqd
_refine_ls_weighting_details 'calc w=1/[\s^2^(Fo^2^)+(0.0612P)^2^+3.7700P] where P=(Fo^2^+2Fc^2^)/3'
_refine_ls_weighting_scheme calc
_refine_ls_wR_factor_gt 0.1287
_refine_ls_wR_factor_ref 0.1391
_reflns_number_gt 5267
_reflns_number_total 6613
_reflns_threshold_expression >2sigma(I)
_cod_data_source_file b511566c.txt
_cod_data_source_block llc22m
_cod_depositor_comments
;
The following automatic conversions were performed:
'_symmetry_cell_setting' value 'Monoclinic' changed to 'monoclinic'
according to '/home/saulius/struct/CIF-dictionaries/cif_core.dic'
dictionary named 'cif_core.dic' version 2.4.1 from 2010-06-29.

Automatic conversion script
Id: cif_fix_enum 1527 2010-12-29 10:47:43Z saulius 
;
_cod_original_cell_volume 2768(3)
_cod_original_sg_symbol_H-M P2(1)/c
_cod_database_code 7000163

loop_
_symmetry_equiv_pos_as_xyz
'x, y, z'
'-x, y+1/2, -z+1/2'
'-x, -y, -z'
'x, -y-1/2, z-1/2'

loop_
_atom_site_label
_atom_site_type_symbol
_atom_site_fract_x
_atom_site_fract_y
_atom_site_fract_z
_atom_site_U_iso_or_equiv
_atom_site_adp_type
_atom_site_occupancy
_atom_site_symmetry_multiplicity
_atom_site_calc_flag
_atom_site_refinement_flags
_atom_site_disorder_assembly
_atom_site_disorder_group
Mn Mn 0.24855(2) 0.27078(5) 0.25960(2) 0.01239(12) Uani 1 1 d . . .
Cl1 Cl -0.07052(4) 0.22758(7) -0.09928(4) 0.01866(15) Uani 1 1 d . . .
Cl2 Cl 0.40347(4) 0.75581(7) -0.09388(4) 0.02000(16) Uani 1 1 d . . .
O11 O -0.0443(2) 0.2218(3) -0.17830(15) 0.0528(8) Uani 1 1 d . . .
O12 O -0.04926(16) 0.3567(3) -0.06507(16) 0.0378(6) Uani 1 1 d . . .
O13 O -0.15626(14) 0.2073(3) -0.09713(18) 0.0415(7) Uani 1 1 d . . .
O14 O -0.03138(12) 0.1169(2) -0.05629(13) 0.0241(5) Uani 1 1 d . . .
O21 O 0.40240(16) 0.7894(3) -0.17451(14) 0.0396(6) Uani 1 1 d . . .
O22 O 0.44335(14) 0.8654(3) -0.05117(14) 0.0334(6) Uani 1 1 d . . .
O23 O 0.44678(15) 0.6300(3) -0.07946(16) 0.0397(6) Uani 1 1 d . . .
O24 O 0.32105(13) 0.7418(3) -0.06641(15) 0.0311(6) Uani 1 1 d . . .
N N 0.24923(13) 0.2791(2) 0.40032(14) 0.0165(5) Uani 1 1 d . . .
N1A N 0.15460(13) 0.4453(2) 0.27877(14) 0.0171(5) Uani 1 1 d . . .
N2A N 0.13892(13) 0.2301(2) 0.17970(14) 0.0170(5) Uani 1 1 d . . .
N3A N 0.04898(14) 0.1909(3) 0.08650(14) 0.0204(5) Uani 1 1 d . . .
H3AC H 0.0231 0.1486 0.0484 0.024 Uiso 1 1 calc R . .
N1B N 0.38448(13) 0.3237(3) 0.28143(14) 0.0167(5) Uani 1 1 d . . .
N2B N 0.28732(13) 0.4398(3) 0.17059(13) 0.0178(5) Uani 1 1 d . . .
N3B N 0.31889(14) 0.5653(3) 0.06898(14) 0.0193(5) Uani 1 1 d . . .
H3BC H 0.3130 0.6143 0.0264 0.023 Uiso 1 1 calc R . .
N1C N 0.21437(13) 0.0452(2) 0.28846(14) 0.0169(5) Uani 1 1 d . . .
N2C N 0.32424(13) 0.1170(3) 0.17826(14) 0.0171(5) Uani 1 1 d . . .
N3C N 0.39128(15) -0.0155(3) 0.09764(15) 0.0252(6) Uani 1 1 d . . .
H3CC H 0.4249 -0.0402 0.0610 0.030 Uiso 1 1 calc R . .
C1A C 0.25262(16) 0.4236(3) 0.43002(17) 0.0194(6) Uani 1 1 d . . .
H1AA H 0.3004 0.4687 0.4071 0.023 Uiso 1 1 calc R . .
H1AB H 0.2621 0.4197 0.4869 0.023 Uiso 1 1 calc R . .
C2A C 0.17895(16) 0.5157(3) 0.41464(16) 0.0186(6) Uani 1 1 d . . .
H2AA H 0.1296 0.4656 0.4301 0.022 Uiso 1 1 calc R . .
H2AB H 0.1837 0.5983 0.4480 0.022 Uiso 1 1 calc R . .
C3A C 0.16864(17) 0.5616(3) 0.33078(17) 0.0206(6) Uani 1 1 d . . .
H3AA H 0.1223 0.6259 0.3266 0.025 Uiso 1 1 calc R . .
H3AB H 0.2179 0.6113 0.3146 0.025 Uiso 1 1 calc R . .
C4A C 0.09522(16) 0.4507(3) 0.23067(16) 0.0185(6) Uani 1 1 d . . .
H4AA H 0.0587 0.5261 0.2308 0.022 Uiso 1 1 calc R . .
C5A C 0.08499(15) 0.3389(3) 0.17577(16) 0.0180(6) Uani 1 1 d . . .
C6A C 0.02961(16) 0.3158(3) 0.11676(16) 0.0197(6) Uani 1 1 d . . .
H6AA H -0.0133 0.3747 0.1005 0.024 Uiso 1 1 calc R . .
C7A C 0.11535(16) 0.1434(3) 0.12548(16) 0.0185(6) Uani 1 1 d . . .
H7AA H 0.1413 0.0586 0.1149 0.022 Uiso 1 1 calc R . .
C1B C 0.32071(16) 0.2036(3) 0.43407(16) 0.0187(6) Uani 1 1 d . . .
H1BA H 0.3197 0.1088 0.4133 0.022 Uiso 1 1 calc R . .
H1BB H 0.3134 0.1971 0.4909 0.022 Uiso 1 1 calc R . .
C2B C 0.40529(16) 0.2638(3) 0.41961(17) 0.0201(6) Uani 1 1 d . . .
H2BA H 0.4044 0.3630 0.4323 0.024 Uiso 1 1 calc R . .
H2BB H 0.4446 0.2191 0.4555 0.024 Uiso 1 1 calc R . .
C3B C 0.43467(15) 0.2468(3) 0.33731(17) 0.0185(6) Uani 1 1 d . . .
H3BA H 0.4914 0.2792 0.3344 0.022 Uiso 1 1 calc R . .
H3BB H 0.4338 0.1482 0.3234 0.022 Uiso 1 1 calc R . .
C4B C 0.41978(15) 0.3954(3) 0.23015(16) 0.0188(6) Uani 1 1 d . . .
H4BA H 0.4769 0.4073 0.2317 0.023 Uiso 1 1 calc R . .
C5B C 0.37074(16) 0.4588(3) 0.16912(16) 0.0174(5) Uani 1 1 d . . .
C6B C 0.39083(17) 0.5350(3) 0.10556(17) 0.0192(6) Uani 1 1 d . . .
H6BA H 0.4436 0.5613 0.0900 0.023 Uiso 1 1 calc R . .
C7B C 0.25829(16) 0.5069(3) 0.10971(16) 0.0180(5) Uani 1 1 d . . .
H7BA H 0.2024 0.5133 0.0962 0.022 Uiso 1 1 calc R . .
C1C C 0.17474(16) 0.2136(3) 0.43291(17) 0.0207(6) Uani 1 1 d . . .
H1CA H 0.1270 0.2597 0.4093 0.025 Uiso 1 1 calc R . .
H1CB H 0.1741 0.2332 0.4893 0.025 Uiso 1 1 calc R . .
C2C C 0.16383(17) 0.0593(3) 0.42220(17) 0.0210(6) Uani 1 1 d . . .
H2CA H 0.2135 0.0126 0.4412 0.025 Uiso 1 1 calc R . .
H2CB H 0.1186 0.0286 0.4551 0.025 Uiso 1 1 calc R . .
C3C C 0.14681(16) 0.0136(3) 0.33957(16) 0.0194(6) Uani 1 1 d . . .
H3CA H 0.1367 -0.0866 0.3389 0.023 Uiso 1 1 calc R . .
H3CB H 0.0973 0.0601 0.3198 0.023 Uiso 1 1 calc R . .
C4C C 0.24262(16) -0.0516(3) 0.24672(16) 0.0199(6) Uani 1 1 d . . .
H4CA H 0.2244 -0.1433 0.2532 0.024 Uiso 1 1 calc R . .
C5C C 0.30276(16) -0.0192(3) 0.18941(17) 0.0187(6) Uani 1 1 d . . .
C6C C 0.34339(18) -0.1011(3) 0.13914(19) 0.0264(7) Uani 1 1 d . . .
H6CA H 0.3392 -0.1980 0.1341 0.032 Uiso 1 1 calc R . .
C7C C 0.37812(16) 0.1150(3) 0.12263(17) 0.0208(6) Uani 1 1 d . . .
H7CA H 0.4043 0.1941 0.1026 0.025 Uiso 1 1 calc R . .

loop_
_atom_site_aniso_label
_atom_site_aniso_U_11
_atom_site_aniso_U_22
_atom_site_aniso_U_33
_atom_site_aniso_U_23
_atom_site_aniso_U_13
_atom_site_aniso_U_12
Mn 0.01355(18) 0.0092(2) 0.0144(2) -0.00023(15) 0.00172(14) -0.00016(13)
Cl1 0.0224(3) 0.0147(3) 0.0189(3) 0.0018(3) -0.0011(2) 0.0001(2)
Cl2 0.0236(3) 0.0199(4) 0.0166(3) 0.0025(3) 0.0046(2) 0.0029(3)
O11 0.090(2) 0.0445(17) 0.0241(13) 0.0078(12) 0.0208(14) 0.0193(16)
O12 0.0498(14) 0.0152(12) 0.0480(15) -0.0036(11) -0.0138(12) -0.0010(10)
O13 0.0226(11) 0.0357(15) 0.0659(19) 0.0078(14) -0.0083(11) -0.0001(10)
O14 0.0295(10) 0.0148(11) 0.0276(11) 0.0007(9) -0.0087(9) 0.0012(8)
O21 0.0524(15) 0.0479(17) 0.0184(12) 0.0060(11) 0.0046(10) -0.0033(13)
O22 0.0319(11) 0.0359(15) 0.0328(13) -0.0108(11) 0.0059(10) -0.0016(10)
O23 0.0392(13) 0.0263(14) 0.0538(17) 0.0070(12) 0.0113(11) 0.0147(11)
O24 0.0208(10) 0.0334(14) 0.0393(14) 0.0162(11) 0.0068(9) 0.0049(9)
N 0.0160(10) 0.0134(11) 0.0201(12) -0.0004(9) 0.0020(8) -0.0010(8)
N1A 0.0186(10) 0.0146(12) 0.0181(11) 0.0006(9) 0.0035(8) -0.0016(9)
N2A 0.0174(10) 0.0146(11) 0.0191(11) 0.0007(9) 0.0018(8) 0.0004(9)
N3A 0.0200(11) 0.0237(13) 0.0174(12) -0.0023(10) -0.0006(9) -0.0017(10)
N1B 0.0169(10) 0.0149(12) 0.0184(11) -0.0018(9) 0.0012(8) 0.0009(9)
N2B 0.0191(10) 0.0190(12) 0.0152(11) -0.0016(9) 0.0028(8) 0.0017(9)
N3B 0.0272(12) 0.0138(12) 0.0168(11) -0.0014(9) 0.0023(9) -0.0015(10)
N1C 0.0188(10) 0.0145(12) 0.0175(11) 0.0007(9) -0.0001(9) -0.0008(9)
N2C 0.0185(10) 0.0145(12) 0.0185(11) -0.0003(9) 0.0022(9) 0.0006(9)
N3C 0.0254(12) 0.0255(14) 0.0249(13) -0.0035(11) 0.0094(10) 0.0061(11)
C1A 0.0197(12) 0.0189(15) 0.0197(14) -0.0044(11) 0.0011(10) -0.0010(11)
C2A 0.0200(12) 0.0154(14) 0.0203(14) -0.0077(11) 0.0014(10) 0.0015(10)
C3A 0.0233(13) 0.0150(14) 0.0237(15) -0.0043(12) 0.0013(11) 0.0016(11)
C4A 0.0190(12) 0.0163(14) 0.0204(14) -0.0005(11) 0.0052(10) 0.0029(10)
C5A 0.0174(12) 0.0182(15) 0.0186(13) 0.0019(11) 0.0038(10) 0.0010(10)
C6A 0.0170(12) 0.0232(15) 0.0189(13) 0.0014(12) 0.0020(10) 0.0025(11)
C7A 0.0184(12) 0.0177(14) 0.0194(14) -0.0003(11) 0.0019(10) -0.0010(10)
C1B 0.0216(12) 0.0198(15) 0.0149(13) 0.0012(11) 0.0005(10) 0.0016(11)
C2B 0.0184(12) 0.0215(15) 0.0203(14) 0.0008(12) -0.0017(10) 0.0002(11)
C3B 0.0168(11) 0.0173(14) 0.0213(14) 0.0012(11) -0.0011(10) 0.0009(10)
C4B 0.0157(11) 0.0215(15) 0.0193(13) -0.0010(12) 0.0023(10) -0.0020(10)
C5B 0.0185(12) 0.0154(14) 0.0183(13) -0.0015(11) 0.0032(10) -0.0001(10)
C6B 0.0212(12) 0.0146(14) 0.0221(14) -0.0018(11) 0.0053(11) -0.0029(11)
C7B 0.0192(12) 0.0144(13) 0.0203(14) -0.0023(11) 0.0029(10) -0.0004(10)
C1C 0.0198(12) 0.0231(16) 0.0193(14) -0.0018(12) 0.0062(10) -0.0048(11)
C2C 0.0220(13) 0.0223(16) 0.0187(14) 0.0014(12) 0.0056(10) -0.0056(11)
C3C 0.0209(12) 0.0178(14) 0.0197(14) -0.0007(11) 0.0049(10) -0.0061(11)
C4C 0.0225(13) 0.0134(15) 0.0239(15) 0.0002(11) 0.0008(11) 0.0007(10)
C5C 0.0178(12) 0.0151(14) 0.0232(14) -0.0005(11) 0.0008(10) 0.0022(10)
C6C 0.0283(14) 0.0194(15) 0.0317(17) -0.0047(13) 0.0051(12) 0.0024(12)
C7C 0.0212(12) 0.0212(15) 0.0200(14) 0.0005(12) 0.0026(10) 0.0014(11)

loop_
_atom_type_symbol
_atom_type_description
_atom_type_scat_dispersion_real
_atom_type_scat_dispersion_imag
_atom_type_scat_source
C C 0.0033 0.0016 'International Tables Vol C Tables 4.2.6.8 and 6.1.1.4'
H H 0.0000 0.0000 'International Tables Vol C Tables 4.2.6.8 and 6.1.1.4'
N N 0.0061 0.0033 'International Tables Vol C Tables 4.2.6.8 and 6.1.1.4'
O O 0.0106 0.0060 'International Tables Vol C Tables 4.2.6.8 and 6.1.1.4'
Cl Cl 0.1484 0.1585 'International Tables Vol C Tables 4.2.6.8 and 6.1.1.4'
Mn Mn 0.3368 0.7283 'International Tables Vol C Tables 4.2.6.8 and 6.1.1.4'

loop_
_geom_angle_atom_site_label_1
_geom_angle_atom_site_label_2
_geom_angle_atom_site_label_3
_geom_angle
_geom_angle_site_symmetry_1
_geom_angle_site_symmetry_3
_geom_angle_publ_flag
N2A Mn N1C 76.89(8) . . ?
N2A Mn N1A 71.89(9) . . ?
N1C Mn N1A 119.70(9) . . ?
N2A Mn N1B 152.40(9) . . ?
N1C Mn N1B 114.28(8) . . ?
N1A Mn N1B 117.29(9) . . ?
N2A Mn N2B 87.10(9) . . ?
N1C Mn N2B 150.80(9) . . ?
N1A Mn N2B 76.65(9) . . ?
N1B Mn N2B 71.25(8) . . ?
N2A Mn N2C 87.44(9) . . ?
N1C Mn N2C 70.54(9) . . ?
N1A Mn N2C 152.57(8) . . ?
N1B Mn N2C 74.03(9) . . ?
N2B Mn N2C 84.68(9) . . ?
N2A Mn N 126.73(9) . . ?
N1C Mn N 79.37(8) . . ?
N1A Mn N 80.05(8) . . ?
N1B Mn N 80.83(8) . . ?
N2B Mn N 129.25(9) . . ?
N2C Mn N 127.33(8) . . ?
O12 Cl1 O13 110.35(16) . . ?
O12 Cl1 O11 110.46(18) . . ?
O13 Cl1 O11 109.4(2) . . ?
O12 Cl1 O14 109.73(15) . . ?
O13 Cl1 O14 108.49(15) . . ?
O11 Cl1 O14 108.39(16) . . ?
O21 Cl2 O23 111.26(17) . . ?
O21 Cl2 O22 108.93(16) . . ?
O23 Cl2 O22 108.56(17) . . ?
O21 Cl2 O24 109.87(15) . . ?
O23 Cl2 O24 109.23(15) . . ?
O22 Cl2 O24 108.95(15) . . ?
C1A N C1B 107.6(2) . . ?
C1A N C1C 107.4(2) . . ?
C1B N C1C 106.9(2) . . ?
C1A N Mn 111.87(17) . . ?
C1B N Mn 111.28(16) . . ?
C1C N Mn 111.55(17) . . ?
C4A N1A C3A 118.7(2) . . ?
C4A N1A Mn 116.5(2) . . ?
C3A N1A Mn 123.57(17) . . ?
C7A N2A C5A 105.8(2) . . ?
C7A N2A Mn 139.55(19) . . ?
C5A N2A Mn 113.51(18) . . ?
C7A N3A C6A 107.9(2) . . ?
C7A N3A H3AC 126.1 . . ?
C6A N3A H3AC 126.1 . . ?
C4B N1B C3B 118.4(2) . . ?
C4B N1B Mn 117.33(18) . . ?
C3B N1B Mn 121.83(17) . . ?
C7B N2B C5B 105.6(2) . . ?
C7B N2B Mn 140.13(19) . . ?
C5B N2B Mn 112.65(18) . . ?
C7B N3B C6B 108.3(2) . . ?
C7B N3B H3BC 125.9 . . ?
C6B N3B H3BC 125.9 . . ?
C4C N1C C3C 118.1(3) . . ?
C4C N1C Mn 119.0(2) . . ?
C3C N1C Mn 121.10(18) . . ?
C7C N2C C5C 105.3(2) . . ?
C7C N2C Mn 142.5(2) . . ?
C5C N2C Mn 112.19(18) . . ?
C6C N3C C7C 108.1(2) . . ?
C6C N3C H3CC 126.0 . . ?
C7C N3C H3CC 126.0 . . ?
N C1A C2A 117.7(2) . . ?
N C1A H1AA 107.9 . . ?
C2A C1A H1AA 107.9 . . ?
N C1A H1AB 107.9 . . ?
C2A C1A H1AB 107.9 . . ?
H1AA C1A H1AB 107.2 . . ?
C3A C2A C1A 114.5(2) . . ?
C3A C2A H2AA 108.6 . . ?
C1A C2A H2AA 108.6 . . ?
C3A C2A H2AB 108.6 . . ?
C1A C2A H2AB 108.6 . . ?
H2AA C2A H2AB 107.6 . . ?
N1A C3A C2A 111.7(2) . . ?
N1A C3A H3AA 109.3 . . ?
C2A C3A H3AA 109.3 . . ?
N1A C3A H3AB 109.3 . . ?
C2A C3A H3AB 109.3 . . ?
H3AA C3A H3AB 107.9 . . ?
N1A C4A C5A 118.3(3) . . ?
N1A C4A H4AA 120.9 . . ?
C5A C4A H4AA 120.9 . . ?
C6A C5A N2A 109.3(3) . . ?
C6A C5A C4A 132.4(3) . . ?
N2A C5A C4A 118.3(2) . . ?
N3A C6A C5A 105.7(2) . . ?
N3A C6A H6AA 127.1 . . ?
C5A C6A H6AA 127.1 . . ?
N2A C7A N3A 111.2(3) . . ?
N2A C7A H7AA 124.4 . . ?
N3A C7A H7AA 124.4 . . ?
N C1B C2B 117.5(2) . . ?
N C1B H1BA 107.9 . . ?
C2B C1B H1BA 107.9 . . ?
N C1B H1BB 107.9 . . ?
C2B C1B H1BB 107.9 . . ?
H1BA C1B H1BB 107.2 . . ?
C3B C2B C1B 114.4(2) . . ?
C3B C2B H2BA 108.6 . . ?
C1B C2B H2BA 108.6 . . ?
C3B C2B H2BB 108.6 . . ?
C1B C2B H2BB 108.6 . . ?
H2BA C2B H2BB 107.6 . . ?
N1B C3B C2B 111.9(2) . . ?
N1B C3B H3BA 109.2 . . ?
C2B C3B H3BA 109.2 . . ?
N1B C3B H3BB 109.2 . . ?
C2B C3B H3BB 109.2 . . ?
H3BA C3B H3BB 107.9 . . ?
N1B C4B C5B 118.6(2) . . ?
N1B C4B H4BA 120.7 . . ?
C5B C4B H4BA 120.7 . . ?
C6B C5B N2B 109.8(2) . . ?
C6B C5B C4B 132.0(3) . . ?
N2B C5B C4B 118.2(2) . . ?
C5B C6B N3B 105.5(2) . . ?
C5B C6B H6BA 127.3 . . ?
N3B C6B H6BA 127.3 . . ?
N2B C7B N3B 110.9(2) . . ?
N2B C7B H7BA 124.6 . . ?
N3B C7B H7BA 124.6 . . ?
N C1C C2C 118.0(2) . . ?
N C1C H1CA 107.8 . . ?
C2C C1C H1CA 107.8 . . ?
N C1C H1CB 107.8 . . ?
C2C C1C H1CB 107.8 . . ?
H1CA C1C H1CB 107.1 . . ?
C3C C2C C1C 115.1(3) . . ?
C3C C2C H2CA 108.5 . . ?
C1C C2C H2CA 108.5 . . ?
C3C C2C H2CB 108.5 . . ?
C1C C2C H2CB 108.5 . . ?
H2CA C2C H2CB 107.5 . . ?
N1C C3C C2C 111.8(2) . . ?
N1C C3C H3CA 109.3 . . ?
C2C C3C H3CA 109.3 . . ?
N1C C3C H3CB 109.3 . . ?
C2C C3C H3CB 109.3 . . ?
H3CA C3C H3CB 107.9 . . ?
N1C C4C C5C 119.0(3) . . ?
N1C C4C H4CA 120.5 . . ?
C5C C4C H4CA 120.5 . . ?
C6C C5C N2C 110.1(3) . . ?
C6C C5C C4C 131.1(3) . . ?
N2C C5C C4C 118.8(3) . . ?
N3C C6C C5C 105.7(3) . . ?
N3C C6C H6CA 127.1 . . ?
C5C C6C H6CA 127.1 . . ?
N2C C7C N3C 110.9(3) . . ?
N2C C7C H7CA 124.6 . . ?
N3C C7C H7CA 124.6 . . ?

loop_
_geom_bond_atom_site_label_1
_geom_bond_atom_site_label_2
_geom_bond_distance
_geom_bond_site_symmetry_2
_geom_bond_publ_flag
Mn N2A 2.292(3) . ?
Mn N1C 2.324(3) . ?
Mn N1A 2.327(3) . ?
Mn N1B 2.328(3) . ?
Mn N2B 2.344(3) . ?
Mn N2C 2.412(3) . ?
Mn N 2.425(3) . ?
Cl1 O12 1.430(3) . ?
Cl1 O13 1.430(3) . ?
Cl1 O11 1.435(3) . ?
Cl1 O14 1.454(2) . ?
Cl2 O21 1.427(3) . ?
Cl2 O23 1.438(3) . ?
Cl2 O22 1.449(3) . ?
Cl2 O24 1.454(2) . ?
N C1A 1.497(4) . ?
N C1B 1.501(3) . ?
N C1C 1.502(4) . ?
N1A C4A 1.275(4) . ?
N1A C3A 1.461(4) . ?
N2A C7A 1.314(4) . ?
N2A C5A 1.385(4) . ?
N3A C7A 1.358(4) . ?
N3A C6A 1.363(4) . ?
N3A H3AC 0.8800 . ?
N1B C4B 1.274(4) . ?
N1B C3B 1.466(3) . ?
N2B C7B 1.319(4) . ?
N2B C5B 1.390(4) . ?
N3B C7B 1.355(4) . ?
N3B C6B 1.369(4) . ?
N3B H3BC 0.8800 . ?
N1C C4C 1.277(4) . ?
N1C C3C 1.463(4) . ?
N2C C7C 1.317(4) . ?
N2C C5C 1.388(4) . ?
N3C C6C 1.359(4) . ?
N3C C7C 1.361(4) . ?
N3C H3CC 0.8800 . ?
C1A C2A 1.532(4) . ?
C1A H1AA 0.9900 . ?
C1A H1AB 0.9900 . ?
C2A C3A 1.519(4) . ?
C2A H2AA 0.9900 . ?
C2A H2AB 0.9900 . ?
C3A H3AA 0.9900 . ?
C3A H3AB 0.9900 . ?
C4A C5A 1.450(4) . ?
C4A H4AA 0.9500 . ?
C5A C6A 1.376(4) . ?
C6A H6AA 0.9500 . ?
C7A H7AA 0.9500 . ?
C1B C2B 1.538(4) . ?
C1B H1BA 0.9900 . ?
C1B H1BB 0.9900 . ?
C2B C3B 1.514(4) . ?
C2B H2BA 0.9900 . ?
C2B H2BB 0.9900 . ?
C3B H3BA 0.9900 . ?
C3B H3BB 0.9900 . ?
C4B C5B 1.455(4) . ?
C4B H4BA 0.9500 . ?
C5B C6B 1.367(4) . ?
C6B H6BA 0.9500 . ?
C7B H7BA 0.9500 . ?
C1C C2C 1.523(4) . ?
C1C H1CA 0.9900 . ?
C1C H1CB 0.9900 . ?
C2C C3C 1.514(4) . ?
C2C H2CA 0.9900 . ?
C2C H2CB 0.9900 . ?
C3C H3CA 0.9900 . ?
C3C H3CB 0.9900 . ?
C4C C5C 1.445(4) . ?
C4C H4CA 0.9500 . ?
C5C C6C 1.361(4) . ?
C6C H6CA 0.9500 . ?
C7C H7CA 0.9500 . ?

loop_
_geom_hbond_atom_site_label_D
_geom_hbond_atom_site_label_H
_geom_hbond_atom_site_label_A
_geom_hbond_distance_DH
_geom_hbond_distance_HA
_geom_hbond_distance_DA
_geom_hbond_angle_DHA
_geom_hbond_site_symmetry_A
N3A H3AC O14 0.88 2.03 2.869(4) 159.8 .
N3A H3AC O14 0.88 2.59 3.055(4) 113.8 3
N3B H3BC O24 0.88 2.03 2.897(4) 168.9 .
N3C H3CC O22 0.88 2.16 2.952(4) 148.7 1_545

loop_
_geom_torsion_atom_site_label_1
_geom_torsion_atom_site_label_2
_geom_torsion_atom_site_label_3
_geom_torsion_atom_site_label_4
_geom_torsion
_geom_torsion_site_symmetry_1
_geom_torsion_site_symmetry_2
_geom_torsion_site_symmetry_3
_geom_torsion_site_symmetry_4
_geom_torsion_publ_flag
N2A Mn N C1A -103.20(17) . . . . ?
N1C Mn N C1A -167.85(17) . . . . ?
N1A Mn N C1A -44.85(17) . . . . ?
N1B Mn N C1A 75.14(17) . . . . ?
N2B Mn N C1A 18.7(2) . . . . ?
N2C Mn N C1A 136.86(16) . . . . ?
N2A Mn N C1B 136.37(17) . . . . ?
N1C Mn N C1B 71.72(18) . . . . ?
N1A Mn N C1B -165.28(18) . . . . ?
N1B Mn N C1B -45.29(17) . . . . ?
N2B Mn N C1B -101.76(19) . . . . ?
N2C Mn N C1B 16.4(2) . . . . ?
N2A Mn N C1C 17.1(2) . . . . ?
N1C Mn N C1C -47.56(18) . . . . ?
N1A Mn N C1C 75.44(19) . . . . ?
N1B Mn N C1C -164.57(19) . . . . ?
N2B Mn N C1C 138.96(17) . . . . ?
N2C Mn N C1C -102.85(19) . . . . ?
N2A Mn N1A C4A -10.3(2) . . . . ?
N1C Mn N1A C4A -72.8(2) . . . . ?
N1B Mn N1A C4A 141.4(2) . . . . ?
N2B Mn N1A C4A 81.0(2) . . . . ?
N2C Mn N1A C4A 32.6(3) . . . . ?
N Mn N1A C4A -144.4(2) . . . . ?
N2A Mn N1A C3A -177.2(2) . . . . ?
N1C Mn N1A C3A 120.3(2) . . . . ?
N1B Mn N1A C3A -25.5(2) . . . . ?
N2B Mn N1A C3A -85.9(2) . . . . ?
N2C Mn N1A C3A -134.3(2) . . . . ?
N Mn N1A C3A 48.7(2) . . . . ?
N1C Mn N2A C7A -56.0(3) . . . . ?
N1A Mn N2A C7A 176.3(3) . . . . ?
N1B Mn N2A C7A 61.7(4) . . . . ?
N2B Mn N2A C7A 99.4(3) . . . . ?
N2C Mn N2A C7A 14.6(3) . . . . ?
N Mn N2A C7A -121.8(3) . . . . ?
N1C Mn N2A C5A 138.2(2) . . . . ?
N1A Mn N2A C5A 10.55(18) . . . . ?
N1B Mn N2A C5A -104.0(2) . . . . ?
N2B Mn N2A C5A -66.36(19) . . . . ?
N2C Mn N2A C5A -151.15(19) . . . . ?
N Mn N2A C5A 72.5(2) . . . . ?
N2A Mn N1B C4B 28.0(3) . . . . ?
N1C Mn N1B C4B 137.1(2) . . . . ?
N1A Mn N1B C4B -75.3(2) . . . . ?
N2B Mn N1B C4B -12.1(2) . . . . ?
N2C Mn N1B C4B 77.7(2) . . . . ?
N Mn N1B C4B -149.1(2) . . . . ?
N2A Mn N1B C3B -133.8(2) . . . . ?
N1C Mn N1B C3B -24.8(2) . . . . ?
N1A Mn N1B C3B 122.8(2) . . . . ?
N2B Mn N1B C3B -173.9(2) . . . . ?
N2C Mn N1B C3B -84.2(2) . . . . ?
N Mn N1B C3B 49.1(2) . . . . ?
N2A Mn N2B C7B 11.5(3) . . . . ?
N1C Mn N2B C7B 67.7(4) . . . . ?
N1A Mn N2B C7B -60.5(3) . . . . ?
N1B Mn N2B C7B 174.1(3) . . . . ?
N2C Mn N2B C7B 99.2(3) . . . . ?
N Mn N2B C7B -125.5(3) . . . . ?
N2A Mn N2B C5B -150.91(19) . . . . ?
N1C Mn N2B C5B -94.7(2) . . . . ?
N1A Mn N2B C5B 137.0(2) . . . . ?
N1B Mn N2B C5B 11.70(18) . . . . ?
N2C Mn N2B C5B -63.21(19) . . . . ?
N Mn N2B C5B 72.1(2) . . . . ?
N2A Mn N1C C4C 85.7(2) . . . . ?
N1A Mn N1C C4C 145.69(19) . . . . ?
N1B Mn N1C C4C -67.6(2) . . . . ?
N2B Mn N1C C4C 27.3(3) . . . . ?
N2C Mn N1C C4C -6.22(19) . . . . ?
N Mn N1C C4C -142.3(2) . . . . ?
N2A Mn N1C C3C -78.9(2) . . . . ?
N1A Mn N1C C3C -19.0(2) . . . . ?
N1B Mn N1C C3C 127.79(19) . . . . ?
N2B Mn N1C C3C -137.4(2) . . . . ?
N2C Mn N1C C3C -170.9(2) . . . . ?
N Mn N1C C3C 53.02(19) . . . . ?
N2A Mn N2C C7C 102.5(3) . . . . ?
N1C Mn N2C C7C 179.5(3) . . . . ?
N1A Mn N2C C7C 62.1(4) . . . . ?
N1B Mn N2C C7C -56.8(3) . . . . ?
N2B Mn N2C C7C 15.2(3) . . . . ?
N Mn N2C C7C -121.5(3) . . . . ?
N2A Mn N2C C5C -73.27(19) . . . . ?
N1C Mn N2C C5C 3.72(18) . . . . ?
N1A Mn N2C C5C -113.7(2) . . . . ?
N1B Mn N2C C5C 127.4(2) . . . . ?
N2B Mn N2C C5C -160.59(19) . . . . ?
N Mn N2C C5C 62.7(2) . . . . ?
C1B N C1A C2A -170.3(2) . . . . ?
C1C N C1A C2A -55.5(3) . . . . ?
Mn N C1A C2A 67.2(3) . . . . ?
N C1A C2A C3A -72.3(3) . . . . ?
C4A N1A C3A C2A 130.3(3) . . . . ?
Mn N1A C3A C2A -63.1(3) . . . . ?
C1A C2A C3A N1A 63.1(3) . . . . ?
C3A N1A C4A C5A 175.9(2) . . . . ?
Mn N1A C4A C5A 8.4(3) . . . . ?
C7A N2A C5A C6A -1.1(3) . . . . ?
Mn N2A C5A C6A 169.31(18) . . . . ?
C7A N2A C5A C4A 178.8(2) . . . . ?
Mn N2A C5A C4A -10.8(3) . . . . ?
N1A C4A C5A C6A -178.4(3) . . . . ?
N1A C4A C5A N2A 1.7(4) . . . . ?
C7A N3A C6A C5A -1.5(3) . . . . ?
N2A C5A C6A N3A 1.6(3) . . . . ?
C4A C5A C6A N3A -178.3(3) . . . . ?
C5A N2A C7A N3A 0.2(3) . . . . ?
Mn N2A C7A N3A -166.2(2) . . . . ?
C6A N3A C7A N2A 0.8(3) . . . . ?
C1A N C1B C2B -56.1(3) . . . . ?
C1C N C1B C2B -171.1(2) . . . . ?
Mn N C1B C2B 66.8(3) . . . . ?
N C1B C2B C3B -72.8(3) . . . . ?
C4B N1B C3B C2B 134.1(3) . . . . ?
Mn N1B C3B C2B -64.3(3) . . . . ?
C1B C2B C3B N1B 64.8(3) . . . . ?
C3B N1B C4B C5B 172.9(2) . . . . ?
Mn N1B C4B C5B 10.4(3) . . . . ?
C7B N2B C5B C6B -1.5(3) . . . . ?
Mn N2B C5B C6B 166.89(19) . . . . ?
C7B N2B C5B C4B -179.9(3) . . . . ?
Mn N2B C5B C4B -11.5(3) . . . . ?
N1B C4B C5B C6B -176.9(3) . . . . ?
N1B C4B C5B N2B 1.1(4) . . . . ?
N2B C5B C6B N3B 1.4(3) . . . . ?
C4B C5B C6B N3B 179.5(3) . . . . ?
C7B N3B C6B C5B -0.7(3) . . . . ?
C5B N2B C7B N3B 1.1(3) . . . . ?
Mn N2B C7B N3B -162.1(2) . . . . ?
C6B N3B C7B N2B -0.3(3) . . . . ?
C1A N C1C C2C -170.5(2) . . . . ?
C1B N C1C C2C -55.2(3) . . . . ?
Mn N C1C C2C 66.6(3) . . . . ?
N C1C C2C C3C -69.2(3) . . . . ?
C4C N1C C3C C2C 128.2(3) . . . . ?
Mn N1C C3C C2C -67.0(3) . . . . ?
C1C C2C C3C N1C 63.1(3) . . . . ?
C3C N1C C4C C5C 172.9(2) . . . . ?
Mn N1C C4C C5C 7.8(3) . . . . ?
C7C N2C C5C C6C -1.0(3) . . . . ?
Mn N2C C5C C6C 176.37(19) . . . . ?
C7C N2C C5C C4C -178.9(2) . . . . ?
Mn N2C C5C C4C -1.6(3) . . . . ?
N1C C4C C5C C6C 178.6(3) . . . . ?
N1C C4C C5C N2C -3.9(4) . . . . ?
C7C N3C C6C C5C -0.7(3) . . . . ?
N2C C5C C6C N3C 1.1(3) . . . . ?
C4C C5C C6C N3C 178.7(3) . . . . ?
C5C N2C C7C N3C 0.5(3) . . . . ?
Mn N2C C7C N3C -175.5(2) . . . . ?
C6C N3C C7C N2C 0.1(3) . . . . ?
